data_1561375
loop_
_publ_author_name
'Sandineni, Prashanth'
'Yaghoobnejad Asl, Hooman'
'Choudhury, Amitava'

_publ_section_title
;
 Kagom\'e lattices as cathode: Effect of particle size and fluoride
 substitution on electrochemical lithium insertion in sodium- and ammonium
 Jarosites
;
_journal_name_full 'Journal of Solid State Chemistry'
_journal_page_first 78
_journal_page_last 86
_journal_paper_doi 10.1016/j.jssc.2016.02.022
_journal_volume 242
_journal_year 2016
_chemical_formula_moiety 'Fe3 H10 N O14 S2'
_chemical_formula_sum 'Fe3 H10 N O14 S2'
_chemical_formula_weight 479.76
_space_group_IT_number 166
_space_group_name_Hall '-R 3 2"'
_space_group_name_H-M_alt 'R -3 m :H'
_symmetry_cell_setting trigonal
_symmetry_space_group_name_Hall '-R 3 2"'
_symmetry_space_group_name_H-M 'R -3 m :H'
_atom_sites_solution_hydrogens geom
_atom_sites_solution_primary direct
_atom_sites_solution_secondary difmap
_cell_angle_alpha 90.00
_cell_angle_beta 90.00
_cell_angle_gamma 120.00
_cell_formula_units_Z 3
_cell_length_a 7.317(2)
_cell_length_b 7.317(2)
_cell_length_c 17.619(5)
_cell_measurement_reflns_used 1016
_cell_measurement_temperature 571(2)
_cell_measurement_theta_max 26.36
_cell_measurement_theta_min 3.42
_cell_volume 816.9(4)
_computing_cell_refinement 'Bruker SAINT V7.60A (Bruker, 2008)'
_computing_data_collection 'Bruker SMART V5.631 (Bruker, 2002)'
_computing_data_reduction 'Bruker SAINT V7.60A (Bruker, 2008)'
_computing_molecular_graphics 'SHELXTL (Sheldrick, 2008)'
_computing_publication_material 'SHELXTL (Sheldrick, 2008)'
_computing_structure_refinement 'SHELXL-97 (Sheldrick, 2008)'
_computing_structure_solution 'SHELXS-97 (Sheldrick, 2008)'
_diffrn_ambient_temperature 571(2)
_diffrn_measured_fraction_theta_full 1.000
_diffrn_measured_fraction_theta_max 1.000
_diffrn_measurement_device_type 'Bruker Smart-Apex CCD area detector'
_diffrn_measurement_method '\w scans'
_diffrn_radiation_monochromator graphite
_diffrn_radiation_source 'fine-focus sealed tube'
_diffrn_radiation_type MoK\a
_diffrn_radiation_wavelength 0.71073
_diffrn_reflns_av_R_equivalents 0.0335
_diffrn_reflns_av_sigmaI/netI 0.0142
_diffrn_reflns_limit_h_max 9
_diffrn_reflns_limit_h_min -9
_diffrn_reflns_limit_k_max 9
_diffrn_reflns_limit_k_min -9
_diffrn_reflns_limit_l_max 22
_diffrn_reflns_limit_l_min -22
_diffrn_reflns_number 2923
_diffrn_reflns_theta_full 26.36
_diffrn_reflns_theta_max 26.36
_diffrn_reflns_theta_min 3.42
_exptl_absorpt_coefficient_mu 4.412
_exptl_absorpt_correction_T_max 0.7192
_exptl_absorpt_correction_T_min 0.4302
_exptl_absorpt_correction_type multi-scan
_exptl_absorpt_process_details '(SADABS; Bruker, 2008)'
_exptl_crystal_colour yellow
_exptl_crystal_density_diffrn 2.925
_exptl_crystal_density_method 'not measured'
_exptl_crystal_description diamond
_exptl_crystal_F_000 717
_exptl_crystal_size_max 0.23
_exptl_crystal_size_mid 0.21
_exptl_crystal_size_min 0.08
_refine_diff_density_max 0.450
_refine_diff_density_min -0.487
_refine_diff_density_rms 0.146
_refine_ls_extinction_method none
_refine_ls_goodness_of_fit_ref 1.293
_refine_ls_hydrogen_treatment mixed
_refine_ls_matrix_type full
_refine_ls_number_parameters 28
_refine_ls_number_reflns 232
_refine_ls_number_restraints 0
_refine_ls_restrained_S_all 1.293
_refine_ls_R_factor_all 0.0241
_refine_ls_R_factor_gt 0.0237
_refine_ls_shift/su_max 0.000
_refine_ls_shift/su_mean 0.000
_refine_ls_structure_factor_coef Fsqd
_refine_ls_weighting_details 'calc w=1/[\s^2^(Fo^2^)+(0.0345P)^2^+4.8486P] where P=(Fo^2^+2Fc^2^)/3'
_refine_ls_weighting_scheme calc
_refine_ls_wR_factor_gt 0.0676
_refine_ls_wR_factor_ref 0.0686
_reflns_number_gt 229
_reflns_number_total 232
_reflns_threshold_expression >2sigma(I)
_cod_data_source_file JSSC-2016-242-78.cif
_cod_data_source_block 2
_cod_depositor_comments
;
The following automatic conversions were performed:

data item '_symmetry_cell_setting' value 'Trigonal' was changed to
'trigonal' in accordance with the built-in table derived from the CIF
Core dictionary named 'cif_core.dic' version 2.4.5 last updated on
2014-11-21.

Automatic conversion script
Id: cif_fix_values 8369 2020-08-20 11:38:08Z andrius 
;
_cod_original_cell_volume 817.0(4)
_cod_original_sg_symbol_H-M 'R-3m  '
_cod_database_code 1561375

loop_
_symmetry_equiv_pos_as_xyz
'x, y, z'
'-y, x-y, z'
'-x+y, -x, z'
'y, x, -z'
'x-y, -y, -z'
'-x, -x+y, -z'
'x+2/3, y+1/3, z+1/3'
'-y+2/3, x-y+1/3, z+1/3'
'-x+y+2/3, -x+1/3, z+1/3'
'y+2/3, x+1/3, -z+1/3'
'x-y+2/3, -y+1/3, -z+1/3'
'-x+2/3, -x+y+1/3, -z+1/3'
'x+1/3, y+2/3, z+2/3'
'-y+1/3, x-y+2/3, z+2/3'
'-x+y+1/3, -x+2/3, z+2/3'
'y+1/3, x+2/3, -z+2/3'
'x-y+1/3, -y+2/3, -z+2/3'
'-x+1/3, -x+y+2/3, -z+2/3'
'-x, -y, -z'
'y, -x+y, -z'
'x-y, x, -z'
'-y, -x, z'
'-x+y, y, z'
'x, x-y, z'
'-x+2/3, -y+1/3, -z+1/3'
'y+2/3, -x+y+1/3, -z+1/3'
'x-y+2/3, x+1/3, -z+1/3'
'-y+2/3, -x+1/3, z+1/3'
'-x+y+2/3, y+1/3, z+1/3'
'x+2/3, x-y+1/3, z+1/3'
'-x+1/3, -y+2/3, -z+2/3'
'y+1/3, -x+y+2/3, -z+2/3'
'x-y+1/3, x+2/3, -z+2/3'
'-y+1/3, -x+2/3, z+2/3'
'-x+y+1/3, y+2/3, z+2/3'
'x+1/3, x-y+2/3, z+2/3'

loop_
_atom_site_label
_atom_site_type_symbol
_atom_site_fract_x
_atom_site_fract_y
_atom_site_fract_z
_atom_site_U_iso_or_equiv
_atom_site_adp_type
_atom_site_occupancy
_atom_site_symmetry_multiplicity
_atom_site_calc_flag
_atom_site_refinement_flags
_atom_site_disorder_assembly
_atom_site_disorder_group
S1 S 0.6667 0.3333 0.13866(8) 0.0062(4) Uani 1 6 d S . .
Fe1 Fe 0.5000 0.5000 0.0000 0.0060(3) Uani 1 4 d S . .
O3 O 0.5567(2) 0.4433(2) 0.10986(12) 0.0104(6) Uani 1 2 d S . .
O2 O 0.2059(2) 0.4118(5) 0.02952(14) 0.0091(5) Uani 1 2 d S . .
O1 O 0.6667 0.3333 0.2212(2) 0.0114(9) Uani 1 6 d S . .
N1 N 0.3333 0.6667 0.1667 0.0130(16) Uani 1 12 d S . .
H1 H 0.157(4) 0.314(7) 0.049(3) 0.011(13) Uiso 1 2 d S . .

loop_
_atom_site_aniso_label
_atom_site_aniso_U_11
_atom_site_aniso_U_22
_atom_site_aniso_U_33
_atom_site_aniso_U_23
_atom_site_aniso_U_13
_atom_site_aniso_U_12
S1 0.0069(5) 0.0069(5) 0.0049(7) 0.000 0.000 0.0035(2)
Fe1 0.0055(4) 0.0055(4) 0.0081(4) -0.00016(12) 0.00016(12) 0.0035(3)
O3 0.0137(10) 0.0137(10) 0.0091(11) 0.0006(5) -0.0006(5) 0.0108(11)
O2 0.0070(9) 0.0075(13) 0.0129(12) 0.0035(11) 0.0018(5) 0.0037(7)
O1 0.0148(14) 0.0148(14) 0.004(2) 0.000 0.000 0.0074(7)
N1 0.017(2) 0.017(2) 0.006(3) 0.000 0.000 0.0083(12)

loop_
_atom_type_symbol
_atom_type_description
_atom_type_scat_dispersion_real
_atom_type_scat_dispersion_imag
_atom_type_scat_source
N N 0.0061 0.0033 'International Tables Vol C Tables 4.2.6.8 and 6.1.1.4'
H H 0.0000 0.0000 'International Tables Vol C Tables 4.2.6.8 and 6.1.1.4'
O O 0.0106 0.0060 'International Tables Vol C Tables 4.2.6.8 and 6.1.1.4'
S S 0.1246 0.1234 'International Tables Vol C Tables 4.2.6.8 and 6.1.1.4'
Fe Fe 0.3463 0.8444 'International Tables Vol C Tables 4.2.6.8 and 6.1.1.4'

loop_
_geom_angle_atom_site_label_1
_geom_angle_atom_site_label_2
_geom_angle_atom_site_label_3
_geom_angle
_geom_angle_site_symmetry_1
_geom_angle_site_symmetry_3
O1 S1 O3 110.01(10) . 2_655
O1 S1 O3 110.01(10) . 3_665
O3 S1 O3 108.93(10) 2_655 3_665
O1 S1 O3 110.01(10) . .
O3 S1 O3 108.93(10) 2_655 .
O3 S1 O3 108.93(10) 3_665 .
O2 Fe1 O2 180.00(15) 19_665 .
O2 Fe1 O2 89.75(16) 19_665 20
O2 Fe1 O2 90.25(16) . 20
O2 Fe1 O2 90.25(16) 19_665 2_665
O2 Fe1 O2 89.75(16) . 2_665
O2 Fe1 O2 180.00(14) 20 2_665
O2 Fe1 O3 89.03(9) 19_665 19_665
O2 Fe1 O3 90.97(9) . 19_665
O2 Fe1 O3 89.03(9) 20 19_665
O2 Fe1 O3 90.97(9) 2_665 19_665
O2 Fe1 O3 90.97(9) 19_665 .
O2 Fe1 O3 89.03(9) . .
O2 Fe1 O3 90.97(9) 20 .
O2 Fe1 O3 89.03(9) 2_665 .
O3 Fe1 O3 180.00(9) 19_665 .
S1 O3 Fe1 130.37(15) . .
Fe1 O2 Fe1 134.70(15) . 3_565
Fe1 O2 H1 112.0(4) . .
Fe1 O2 H1 112.0(4) 3_565 .

loop_
_geom_bond_atom_site_label_1
_geom_bond_atom_site_label_2
_geom_bond_distance
_geom_bond_site_symmetry_2
S1 O1 1.455(4) .
S1 O3 1.483(2) 2_655
S1 O3 1.483(2) 3_665
S1 O3 1.483(2) .
Fe1 O2 1.9822(12) 19_665
Fe1 O2 1.9822(12) .
Fe1 O2 1.9822(12) 20
Fe1 O2 1.9822(12) 2_665
Fe1 O3 2.065(2) 19_665
Fe1 O3 2.065(2) .
O2 Fe1 1.9822(12) 3_565
O2 H1 0.71(5) .
